data_1542124
loop_
_publ_author_name
'Hohnstedt, C.'
'Meyer, G.'

_publ_section_title
;
 Metallothermische Reduktion des Tribromids und -iodids von Neodym mit
 Alkalimatallen
;
_journal_name_full 'Zeitschrift fuer Anorganische und Allgemeine Chemie'
_journal_page_first 1379
_journal_page_last 1383
_journal_volume 619
_journal_year 1993
_chemical_formula_sum 'I5 K1.59 Nd1.41'
_chemical_name_systematic '(K1.59 Nd.41) Nd I5'
_space_group_IT_number 62
_symmetry_space_group_name_Hall '-P 2ac 2n'
_symmetry_space_group_name_H-M 'P n m a'
_cell_angle_alpha 90
_cell_angle_beta 90
_cell_angle_gamma 90
_cell_formula_units_Z 4
_cell_length_a 14.265
_cell_length_b 9.869
_cell_length_c 9.043
_cell_volume 1273.085
_citation_journal_id_ASTM ZAACAB
_cod_data_source_file Hohnstedt_ZAACAB_1993_1554.cif
_cod_data_source_block I5K1.59Nd1.41
_cod_database_code 1542124

loop_
_symmetry_equiv_pos_as_xyz
x,y,z
-x+1/2,-y,z+1/2
x+1/2,-y+1/2,-z+1/2
-x,y+1/2,-z
-x,-y,-z
x-1/2,y,-z-1/2
-x-1/2,y-1/2,z-1/2
x,-y-1/2,z

loop_
_atom_site_label
_atom_site_type_symbol
_atom_site_fract_x
_atom_site_fract_y
_atom_site_fract_z
_atom_site_occupancy
_atom_site_U_iso_or_equiv
Nd2 Nd+2 0.50647 0.25 0.0793 1 0.0
I1 I-1 -0.00399 0.75 0.9446 1 0.0
K1 K+1 0.6749 0.4982 0.5441 0.7966 0.0
Nd1 Nd+2 0.6749 0.4982 0.5441 0.2034 0.0
I3 I-1 0.68424 0.25 0.8581 1 0.0
I4 I-1 0.58285 0.54445 0.1702 1 0.0
I2 I-1 0.78639 0.25 0.3267 1 0.0
